data_7011626
loop_
_publ_author_name
'Rivard, Eric'
'Lough, Alan J.'
'Manners, Ian'

_publ_section_title
;
 Synthesis, characterization and thermolysis of phosphinite--borane
 adducts: investigation of an unusual thermally-induced phenol
 elimination reaction
;
_journal_issue 15
_journal_name_full 'Journal of the Chemical Society, Dalton Transactions'
_journal_page_first 2966
_journal_paper_doi 10.1039/b202361j
_journal_year 2002
_chemical_formula_sum 'C18 H34 B O P'
_chemical_formula_weight 308.23
_space_group_IT_number 14
_symmetry_cell_setting monoclinic
_symmetry_space_group_name_Hall '-P 2ybc'
_symmetry_space_group_name_H-M 'P 1 21/c 1'
_atom_sites_solution_hydrogens geom
_atom_sites_solution_primary direct
_atom_sites_solution_secondary difmap
_audit_creation_method SHELXL-97
_cell_angle_alpha 90.00
_cell_angle_beta 101.303(7)
_cell_angle_gamma 90.00
_cell_formula_units_Z 4
_cell_length_a 9.9490(12)
_cell_length_b 15.6210(19)
_cell_length_c 12.7660(11)
_cell_measurement_reflns_used 17963
_cell_measurement_temperature 150(1)
_cell_measurement_theta_max 25.03
_cell_measurement_theta_min 2.55
_cell_volume 1945.5(4)
_computing_cell_refinement 'Denzo-SMN (Otwinowski & Minor, 1997)'
_computing_data_collection 'Collect (Nonius BV, 1997-2001)'
_computing_data_reduction 'Denzo-SMN (Otwinowski & Minor, 1997)'
_computing_molecular_graphics 'SHELXTL V5.1 (Sheldrick, 1999)'
_computing_publication_material 'SHELXTL V5.1 (Sheldrick, 1999)'
_computing_structure_refinement 'SHELXTL V5.1 (Sheldrick, 1999)'
_computing_structure_solution 'SHELXTL V5.1 (Sheldrick, 1999)'
_diffrn_ambient_temperature 150(1)
_diffrn_detector_area_resol_mean 9
_diffrn_measured_fraction_theta_full 0.994
_diffrn_measured_fraction_theta_max 0.994
_diffrn_measurement_device_type 'Nonius Kappa-CCD'
_diffrn_measurement_method '\f scans and \w scans with \k offsets'
_diffrn_radiation_monochromator graphite
_diffrn_radiation_source 'fine-focus sealed tube'
_diffrn_radiation_type MoK\a
_diffrn_radiation_wavelength 0.71070
_diffrn_reflns_av_R_equivalents 0.162
_diffrn_reflns_av_sigmaI/netI 0.0997
_diffrn_reflns_limit_h_max 10
_diffrn_reflns_limit_h_min -10
_diffrn_reflns_limit_k_max 16
_diffrn_reflns_limit_k_min -16
_diffrn_reflns_limit_l_max 13
_diffrn_reflns_limit_l_min -13
_diffrn_reflns_number 13449
_diffrn_reflns_theta_full 22.50
_diffrn_reflns_theta_max 22.50
_diffrn_reflns_theta_min 2.61
_diffrn_standards_decay_% 0
_diffrn_standards_number 0
_exptl_absorpt_coefficient_mu 0.139
_exptl_absorpt_correction_T_max 0.9917
_exptl_absorpt_correction_T_min 0.9835
_exptl_absorpt_correction_type multi-scan
_exptl_absorpt_process_details 'Denzo-SMN (Otwinowski & Minor, 1997)'
_exptl_crystal_density_diffrn 1.052
_exptl_crystal_density_method 'not measured'
_exptl_crystal_description plate
_exptl_crystal_F_000 680
_exptl_crystal_size_max 0.12
_exptl_crystal_size_mid 0.10
_exptl_crystal_size_min 0.06
_refine_diff_density_max 0.203
_refine_diff_density_min -0.252
_refine_diff_density_rms 0.049
_refine_ls_extinction_coef none
_refine_ls_extinction_expression none
_refine_ls_extinction_method SHELXL
_refine_ls_goodness_of_fit_ref 1.014
_refine_ls_hydrogen_treatment mixed
_refine_ls_matrix_type full
_refine_ls_number_parameters 224
_refine_ls_number_reflns 2533
_refine_ls_number_restraints 25
_refine_ls_restrained_S_all 1.010
_refine_ls_R_factor_all 0.1274
_refine_ls_R_factor_gt 0.0654
_refine_ls_shift/su_max 0.000
_refine_ls_shift/su_mean 0.000
_refine_ls_structure_factor_coef Fsqd
_refine_ls_weighting_details 'calc w=1/[\s^2^(Fo^2^)+(0.0839P)^2^+] where P=(Fo^2^+2Fc^2^)/3'
_refine_ls_weighting_scheme calc
_refine_ls_wR_factor_gt 0.1548
_refine_ls_wR_factor_ref 0.1833
_reflns_number_gt 1445
_reflns_number_total 2533
_reflns_threshold_expression >2sigma(I)
_cod_data_source_file b202361j.txt
_cod_data_source_block k00259
_cod_depositor_comments
;
 Removing duplicate rows from the ATOM_TYPE loop.

 Antanas Vaitkus,
 2018-08-07

The following automatic conversions were performed:
'_symmetry_cell_setting' value 'Monoclinic' changed to 'monoclinic'
according to '/home/saulius/struct/CIF-dictionaries/cif_core.dic'
dictionary named 'cif_core.dic' version 2.4.1 from 2010-06-29.

Automatic conversion script
Id: cif_fix_enum 1527 2010-12-29 10:47:43Z saulius 
;
_cod_original_sg_symbol_H-M P21/c
_cod_original_formula_sum 'C18 H5 H29 B O P'
_cod_database_code 7011626

loop_
_symmetry_equiv_pos_as_xyz
'x, y, z'
'-x, y+1/2, -z+1/2'
'-x, -y, -z'
'x, -y-1/2, z-1/2'

loop_
_atom_site_label
_atom_site_type_symbol
_atom_site_fract_x
_atom_site_fract_y
_atom_site_fract_z
_atom_site_U_iso_or_equiv
_atom_site_adp_type
_atom_site_occupancy
_atom_site_symmetry_multiplicity
_atom_site_calc_flag
_atom_site_refinement_flags
_atom_site_disorder_assembly
_atom_site_disorder_group
P1 P 0.86582(12) 0.25019(8) 0.64726(8) 0.0390(4) Uani 1 1 d . . .
H1P H 0.810(4) 0.326(2) 0.620(2) 0.035(10) Uiso 1 1 d . . .
H2P H 0.757(4) 0.197(2) 0.600(3) 0.052(12) Uiso 1 1 d . . .
O1 O 0.8827(3) 0.24253(16) 0.77394(19) 0.0343(7) Uani 1 1 d . . .
C1 C 0.7701(4) 0.2478(3) 0.8268(3) 0.0289(10) Uani 1 1 d . . .
C2 C 0.7204(4) 0.3279(3) 0.8493(3) 0.0300(11) Uani 1 1 d . . .
C3 C 0.6006(4) 0.3287(3) 0.8919(3) 0.0326(11) Uani 1 1 d . . .
H3A H 0.5615 0.3824 0.9043 0.039 Uiso 1 1 calc R . .
C4 C 0.5368(4) 0.2543(3) 0.9167(3) 0.0286(10) Uani 1 1 d . A .
C5 C 0.6002(4) 0.1770(3) 0.9016(3) 0.0310(11) Uani 1 1 d . . .
H5A H 0.5606 0.1259 0.9221 0.037 Uiso 1 1 calc R . .
C6 C 0.7174(4) 0.1698(3) 0.8586(3) 0.0284(11) Uani 1 1 d . . .
C7 C 0.7898(5) 0.4171(3) 0.8398(3) 0.0368(12) Uani 1 1 d . . .
C8 C 0.6970(5) 0.4703(3) 0.7527(3) 0.0558(15) Uani 1 1 d . . .
H8A H 0.7395 0.5262 0.7462 0.084 Uiso 1 1 calc R . .
H8B H 0.6074 0.4786 0.7722 0.084 Uiso 1 1 calc R . .
H8C H 0.6851 0.4401 0.6843 0.084 Uiso 1 1 calc R . .
C9 C 0.9354(5) 0.4161(3) 0.8177(3) 0.0514(14) Uani 1 1 d . . .
H9A H 0.9679 0.4751 0.8139 0.077 Uiso 1 1 calc R . .
H9B H 0.9354 0.3871 0.7497 0.077 Uiso 1 1 calc R . .
H9C H 0.9962 0.3856 0.8754 0.077 Uiso 1 1 calc R . .
C10 C 0.8020(5) 0.4635(3) 0.9480(3) 0.0509(14) Uani 1 1 d . . .
H10A H 0.8454 0.5194 0.9442 0.076 Uiso 1 1 calc R . .
H10B H 0.8579 0.4290 1.0044 0.076 Uiso 1 1 calc R . .
H10C H 0.7105 0.4715 0.9640 0.076 Uiso 1 1 calc R . .
C11 C 0.4076(4) 0.2559(2) 0.9650(3) 0.0358(10) Uani 1 1 d D . .
C12 C 0.3486(7) 0.3453(3) 0.9690(6) 0.088(3) Uani 0.829(7) 1 d PD A 1
H12A H 0.4153 0.3817 1.0153 0.132 Uiso 0.829(7) 1 calc PR A 1
H12B H 0.2641 0.3423 0.9975 0.132 Uiso 0.829(7) 1 calc PR A 1
H12C H 0.3282 0.3695 0.8969 0.132 Uiso 0.829(7) 1 calc PR A 1
C13 C 0.4410(6) 0.2221(4) 1.0790(3) 0.061(2) Uani 0.829(7) 1 d PD A 1
H13A H 0.4957 0.1697 1.0812 0.092 Uiso 0.829(7) 1 calc PR A 1
H13B H 0.3557 0.2095 1.1035 0.092 Uiso 0.829(7) 1 calc PR A 1
H13C H 0.4932 0.2653 1.1258 0.092 Uiso 0.829(7) 1 calc PR A 1
C14 C 0.2992(5) 0.1972(4) 0.9017(4) 0.062(2) Uani 0.829(7) 1 d PD A 1
H14A H 0.2754 0.2172 0.8276 0.093 Uiso 0.829(7) 1 calc PR A 1
H14B H 0.2172 0.1980 0.9336 0.093 Uiso 0.829(7) 1 calc PR A 1
H14C H 0.3352 0.1387 0.9032 0.093 Uiso 0.829(7) 1 calc PR A 1
C12* C 0.3014(18) 0.3081(13) 0.8894(15) 0.053(9) Uiso 0.171(7) 1 d PD A 2
H12D H 0.3398 0.3643 0.8779 0.079 Uiso 0.171(7) 1 calc PR A 2
H12E H 0.2197 0.3155 0.9206 0.079 Uiso 0.171(7) 1 calc PR A 2
H12F H 0.2764 0.2781 0.8209 0.079 Uiso 0.171(7) 1 calc PR A 2
C13* C 0.438(2) 0.3028(13) 1.0714(10) 0.046(9) Uiso 0.171(7) 1 d PD A 2
H13D H 0.5208 0.2788 1.1162 0.068 Uiso 0.171(7) 1 calc PR A 2
H13E H 0.3605 0.2962 1.1077 0.068 Uiso 0.171(7) 1 calc PR A 2
H13F H 0.4525 0.3638 1.0590 0.068 Uiso 0.171(7) 1 calc PR A 2
C14* C 0.342(2) 0.1708(8) 0.9833(18) 0.075(12) Uiso 0.171(7) 1 d PD A 2
H14D H 0.3870 0.1246 0.9512 0.113 Uiso 0.171(7) 1 calc PR A 2
H14E H 0.2443 0.1722 0.9504 0.113 Uiso 0.171(7) 1 calc PR A 2
H14F H 0.3521 0.1605 1.0602 0.113 Uiso 0.171(7) 1 calc PR A 2
C15 C 0.7816(4) 0.0810(3) 0.8484(3) 0.0331(11) Uani 1 1 d . . .
C16 C 0.7513(6) 0.0483(3) 0.7339(3) 0.0655(16) Uani 1 1 d . . .
H16A H 0.7881 0.0887 0.6879 0.098 Uiso 1 1 calc R . .
H16B H 0.6520 0.0431 0.7094 0.098 Uiso 1 1 calc R . .
H16C H 0.7944 -0.0078 0.7308 0.098 Uiso 1 1 calc R . .
C17 C 0.9373(5) 0.0824(3) 0.8905(4) 0.0598(15) Uani 1 1 d . . .
H17A H 0.9796 0.1247 0.8505 0.090 Uiso 1 1 calc R . .
H17B H 0.9755 0.0257 0.8816 0.090 Uiso 1 1 calc R . .
H17C H 0.9560 0.0977 0.9664 0.090 Uiso 1 1 calc R . .
C18 C 0.7255(5) 0.0141(3) 0.9161(4) 0.0579(15) Uani 1 1 d . . .
H18A H 0.7433 0.0325 0.9909 0.087 Uiso 1 1 calc R . .
H18B H 0.7707 -0.0410 0.9103 0.087 Uiso 1 1 calc R . .
H18C H 0.6265 0.0079 0.8904 0.087 Uiso 1 1 calc R . .
B1 B 1.0355(7) 0.2333(5) 0.6061(5) 0.0501(17) Uani 1 1 d . . .
H1B H 0.997(5) 0.238(2) 0.517(3) 0.060(13) Uiso 1 1 d . . .
H2B H 1.065(5) 0.171(3) 0.633(3) 0.057(14) Uiso 1 1 d . . .
H3B H 1.102(5) 0.285(3) 0.639(3) 0.069(16) Uiso 1 1 d . . .

loop_
_atom_site_aniso_label
_atom_site_aniso_U_11
_atom_site_aniso_U_22
_atom_site_aniso_U_33
_atom_site_aniso_U_23
_atom_site_aniso_U_13
_atom_site_aniso_U_12
P1 0.0386(8) 0.0454(8) 0.0344(7) 0.0002(6) 0.0106(5) 0.0002(8)
O1 0.0296(17) 0.0416(18) 0.0334(15) 0.0033(14) 0.0104(12) 0.0026(16)
C1 0.023(2) 0.033(2) 0.031(2) -0.002(2) 0.0068(17) -0.001(2)
C2 0.032(3) 0.030(3) 0.029(2) 0.0030(19) 0.007(2) -0.003(2)
C3 0.033(3) 0.029(3) 0.036(3) 0.000(2) 0.009(2) 0.002(2)
C4 0.027(2) 0.029(2) 0.031(2) 0.001(2) 0.0073(18) -0.001(2)
C5 0.034(3) 0.028(3) 0.032(2) 0.0017(19) 0.009(2) -0.004(2)
C6 0.029(3) 0.029(3) 0.029(2) -0.0041(19) 0.008(2) 0.000(2)
C7 0.044(3) 0.025(3) 0.045(3) 0.005(2) 0.017(2) -0.006(2)
C8 0.062(4) 0.039(3) 0.064(3) 0.021(3) 0.004(3) -0.004(3)
C9 0.056(4) 0.046(3) 0.057(3) -0.002(2) 0.025(3) -0.015(3)
C10 0.065(4) 0.038(3) 0.055(3) -0.010(2) 0.027(3) -0.017(3)
C11 0.029(3) 0.033(3) 0.048(3) 0.002(2) 0.013(2) 0.001(2)
C12 0.081(6) 0.042(4) 0.166(8) 0.001(5) 0.086(6) 0.006(4)
C13 0.041(4) 0.088(6) 0.062(4) 0.000(3) 0.028(3) -0.002(3)
C14 0.028(4) 0.087(5) 0.075(5) -0.020(4) 0.020(3) -0.018(4)
C15 0.032(3) 0.029(3) 0.039(3) -0.002(2) 0.007(2) 0.000(2)
C16 0.092(5) 0.047(3) 0.057(3) -0.017(3) 0.011(3) 0.014(3)
C17 0.045(4) 0.040(3) 0.092(4) 0.004(3) 0.009(3) 0.011(3)
C18 0.071(4) 0.032(3) 0.077(3) 0.008(3) 0.031(3) 0.012(3)
B1 0.047(4) 0.065(5) 0.041(3) 0.005(3) 0.015(3) -0.001(4)

loop_
_atom_type_symbol
_atom_type_description
_atom_type_scat_dispersion_real
_atom_type_scat_dispersion_imag
_atom_type_scat_source
C C 0.0033 0.0016 'International Tables Vol C Tables 4.2.6.8 and 6.1.1.4'
H H 0.0000 0.0000 'International Tables Vol C Tables 4.2.6.8 and 6.1.1.4'
B B 0.0013 0.0007 'International Tables Vol C Tables 4.2.6.8 and 6.1.1.4'
O O 0.0106 0.0060 'International Tables Vol C Tables 4.2.6.8 and 6.1.1.4'
P P 0.1023 0.0942 'International Tables Vol C Tables 4.2.6.8 and 6.1.1.4'

loop_
_geom_angle_atom_site_label_1
_geom_angle_atom_site_label_2
_geom_angle_atom_site_label_3
_geom_angle
_geom_angle_site_symmetry_1
_geom_angle_site_symmetry_3
_geom_angle_publ_flag
H1P P1 H2P 100(2) . . ?
H1P P1 O1 106.5(13) . . ?
H2P P1 O1 108.2(14) . . ?
H1P P1 B1 114.0(14) . . ?
H2P P1 B1 116.9(14) . . ?
O1 P1 B1 110.5(2) . . ?
C1 O1 P1 122.8(2) . . ?
C2 C1 C6 123.1(3) . . ?
C2 C1 O1 119.6(4) . . ?
C6 C1 O1 117.2(3) . . ?
C1 C2 C3 116.7(4) . . ?
C1 C2 C7 126.9(4) . . ?
C3 C2 C7 116.2(4) . . ?
C4 C3 C2 122.7(4) . . ?
C3 C4 C5 117.0(3) . . ?
C3 C4 C11 122.3(4) . . ?
C5 C4 C11 120.6(3) . . ?
C6 C5 C4 124.3(4) . . ?
C5 C6 C1 115.5(3) . . ?
C5 C6 C15 120.1(4) . . ?
C1 C6 C15 124.4(3) . . ?
C9 C7 C8 109.1(3) . . ?
C9 C7 C10 105.0(4) . . ?
C8 C7 C10 108.9(4) . . ?
C9 C7 C2 116.9(3) . . ?
C8 C7 C2 108.9(4) . . ?
C10 C7 C2 107.8(3) . . ?
C12 C11 C14* 128.2(10) . . ?
C12 C11 C13* 62.5(8) . . ?
C14* C11 C13* 107.5(3) . . ?
C12 C11 C12* 45.9(8) . . ?
C14* C11 C12* 107.5(3) . . ?
C13* C11 C12* 107.5(3) . . ?
C12 C11 C14 109.5(5) . . ?
C14* C11 C14 43.4(8) . . ?
C13* C11 C14 139.6(8) . . ?
C12* C11 C14 69.8(9) . . ?
C12 C11 C13 107.5(3) . . ?
C14* C11 C13 64.5(8) . . ?
C13* C11 C13 49.1(8) . . ?
C12* C11 C13 141.9(10) . . ?
C14 C11 C13 107.3(3) . . ?
C12 C11 C4 112.9(4) . . ?
C14* C11 C4 117.9(10) . . ?
C13* C11 C4 109.4(8) . . ?
C12* C11 C4 106.6(9) . . ?
C14 C11 C4 109.8(3) . . ?
C13 C11 C4 109.6(3) . . ?
C16 C15 C18 106.7(4) . . ?
C16 C15 C17 109.7(4) . . ?
C18 C15 C17 105.4(4) . . ?
C16 C15 C6 112.0(3) . . ?
C18 C15 C6 111.3(3) . . ?
C17 C15 C6 111.3(3) . . ?
H2B B1 H3B 117(4) . . ?
H2B B1 H1B 114(3) . . ?
H3B B1 H1B 114(3) . . ?
H2B B1 P1 105(2) . . ?
H3B B1 P1 108(3) . . ?
H1B B1 P1 97(2) . . ?

loop_
_geom_bond_atom_site_label_1
_geom_bond_atom_site_label_2
_geom_bond_distance
_geom_bond_site_symmetry_2
_geom_bond_publ_flag
P1 H1P 1.33(4) . ?
P1 H2P 1.40(4) . ?
P1 O1 1.597(3) . ?
P1 B1 1.882(6) . ?
O1 C1 1.419(4) . ?
C1 C2 1.397(5) . ?
C1 C6 1.417(5) . ?
C2 C3 1.403(5) . ?
C2 C7 1.570(5) . ?
C3 C4 1.390(5) . ?
C4 C5 1.393(5) . ?
C4 C11 1.531(5) . ?
C5 C6 1.387(5) . ?
C6 C15 1.544(5) . ?
C7 C9 1.529(6) . ?
C7 C8 1.542(6) . ?
C7 C10 1.543(5) . ?
C11 C12 1.520(4) . ?
C11 C14* 1.520(4) . ?
C11 C13* 1.521(4) . ?
C11 C12* 1.521(4) . ?
C11 C14 1.521(4) . ?
C11 C13 1.522(4) . ?
C15 C16 1.521(5) . ?
C15 C18 1.530(5) . ?
C15 C17 1.537(6) . ?
B1 H2B 1.05(4) . ?
B1 H3B 1.07(5) . ?
B1 H1B 1.12(4) . ?
